data_7236464
loop_
_publ_author_name
'Mei, Xiaofei'
'Wang, Jingwei'
'Zhou, Zhonggao'
'Wu, Shiyi'
'Huang, Limei'
'Lin, Zhenghuan'
'Ling, Qidan'

_publ_section_title
;
 Diarylmaleic anhydrides: unusual organic luminescence, multi-stimuli
 response and photochromism
;
_journal_issue 8
_journal_name_full 'Journal of Materials Chemistry C'
_journal_page_first 2135
_journal_paper_doi 10.1039/C6TC05519B
_journal_volume 5
_journal_year 2017
_chemical_formula_moiety 'C16 H10 O3'
_chemical_formula_sum 'C16 H10 O3'
_chemical_formula_weight 250.24
_space_group_IT_number 14
_space_group_name_Hall '-P 2ybc'
_space_group_name_H-M_alt 'P 1 21/c 1'
_symmetry_cell_setting monoclinic
_symmetry_space_group_name_H-M 'P 1 21/c 1'
_atom_sites_solution_hydrogens geom
_atom_sites_solution_primary direct
_atom_sites_solution_secondary difmap
_audit_creation_method SHELXL-97
_audit_update_record
;
2016-11-19 deposited with the CCDC.
2017-01-24 downloaded from the CCDC.
;
_cell_angle_alpha 90.00
_cell_angle_beta 101.601(3)
_cell_angle_gamma 90.00
_cell_formula_units_Z 4
_cell_length_a 15.2208(4)
_cell_length_b 5.94826(19)
_cell_length_c 13.8485(4)
_cell_measurement_reflns_used 2353
_cell_measurement_temperature 293(2)
_cell_measurement_theta_max 74.0750
_cell_measurement_theta_min 3.9170
_cell_volume 1228.19(6)
_computing_structure_refinement 'SHELXL-97 (Sheldrick, 1997)'
_computing_structure_solution 'SHELXS-97 (Sheldrick, 1990)'
_diffrn_ambient_temperature 293(2)
_diffrn_measured_fraction_theta_full 0.966
_diffrn_measured_fraction_theta_max 0.966
_diffrn_measurement_device_type 'CCD area detector'
_diffrn_measurement_method 'phi and omega scans'
_diffrn_radiation_monochromator graphite
_diffrn_radiation_source 'fine-focus sealed tube'
_diffrn_radiation_type CuK\a
_diffrn_radiation_wavelength 1.54184
_diffrn_reflns_av_R_equivalents 0.0154
_diffrn_reflns_av_sigmaI/netI 0.0205
_diffrn_reflns_limit_h_max 18
_diffrn_reflns_limit_h_min -16
_diffrn_reflns_limit_k_max 7
_diffrn_reflns_limit_k_min -7
_diffrn_reflns_limit_l_max 17
_diffrn_reflns_limit_l_min -13
_diffrn_reflns_number 4627
_diffrn_reflns_theta_full 73.98
_diffrn_reflns_theta_max 73.98
_diffrn_reflns_theta_min 5.94
_exptl_absorpt_coefficient_mu 0.768
_exptl_absorpt_correction_T_max 1.00000
_exptl_absorpt_correction_T_min 0.75627
_exptl_absorpt_correction_type multi-scan
_exptl_crystal_density_diffrn 1.353
_exptl_crystal_density_method 'not measured'
_exptl_crystal_F_000 520
_refine_diff_density_max 0.187
_refine_diff_density_min -0.332
_refine_diff_density_rms 0.085
_refine_ls_extinction_method none
_refine_ls_goodness_of_fit_ref 1.102
_refine_ls_hydrogen_treatment mixed
_refine_ls_matrix_type full
_refine_ls_number_parameters 172
_refine_ls_number_reflns 2412
_refine_ls_number_restraints 0
_refine_ls_restrained_S_all 1.102
_refine_ls_R_factor_all 0.0595
_refine_ls_R_factor_gt 0.0505
_refine_ls_shift/su_max 0.001
_refine_ls_shift/su_mean 0.000
_refine_ls_structure_factor_coef Fsqd
_refine_ls_weighting_details 'calc w=1/[\s^2^(Fo^2^)+(0.0717P)^2^+0.0519P] where P=(Fo^2^+2Fc^2^)/3'
_refine_ls_weighting_scheme calc
_refine_ls_wR_factor_gt 0.1179
_refine_ls_wR_factor_ref 0.1278
_reflns_number_gt 1943
_reflns_number_total 2412
_reflns_threshold_expression >2sigma(I)
_cod_data_source_file c6tc05519b2.cif
_cod_data_source_block bpma
_cod_database_code 7236464

loop_
_symmetry_equiv_pos_as_xyz
'x, y, z'
'-x, y+1/2, -z+1/2'
'-x, -y, -z'
'x, -y-1/2, z-1/2'

loop_
_atom_site_label
_atom_site_type_symbol
_atom_site_fract_x
_atom_site_fract_y
_atom_site_fract_z
_atom_site_U_iso_or_equiv
_atom_site_adp_type
_atom_site_occupancy
_atom_site_symmetry_multiplicity
_atom_site_calc_flag
_atom_site_refinement_flags
O7 O 0.74464(7) 0.0719(2) 0.46687(7) 0.0617(3) Uani 1 1 d .
C10 C 0.71629(9) 0.3355(2) 0.33896(9) 0.0445(3) Uani 1 1 d .
C12 C 0.83355(9) 0.1997(2) 0.24184(10) 0.0452(3) Uani 1 1 d .
C9 C 0.78159(9) 0.1995(2) 0.32106(10) 0.0453(3) Uani 1 1 d .
O18 O 0.85029(9) -0.1261(2) 0.41210(10) 0.0765(4) Uani 1 1 d .
O19 O 0.63819(9) 0.3271(2) 0.47654(8) 0.0743(4) Uani 1 1 d .
C8 C 0.79953(11) 0.0286(3) 0.40064(11) 0.0563(4) Uani 1 1 d .
C1 C 0.66719(9) 0.5158(2) 0.27983(10) 0.0436(3) Uani 1 1 d .
C2 C 0.62872(10) 0.6930(3) 0.32243(11) 0.0533(4) Uani 1 1 d .
H2 H 0.6352 0.6999 0.3906 0.064 Uiso 1 1 calc R
C6 C 0.65453(10) 0.5075(3) 0.17696(10) 0.0518(4) Uani 1 1 d .
H6 H 0.6785 0.3890 0.1468 0.062 Uiso 1 1 calc R
C5 C 0.60676(11) 0.6741(3) 0.12007(12) 0.0637(5) Uani 1 1 d .
H5 H 0.5988 0.6674 0.0518 0.076 Uiso 1 1 calc R
C11 C 0.69259(10) 0.2579(3) 0.43297(10) 0.0537(4) Uani 1 1 d .
C13 C 0.88639(10) 0.3834(3) 0.22973(11) 0.0542(4) Uani 1 1 d .
H13 H 0.8872 0.5088 0.2700 0.065 Uiso 1 1 calc R
C15 C 0.93525(12) 0.1993(4) 0.09705(13) 0.0681(5) Uani 1 1 d .
H15 H 0.9694 0.1991 0.0484 0.082 Uiso 1 1 calc R
C16 C 0.88219(13) 0.0169(3) 0.10743(13) 0.0699(5) Uani 1 1 d .
H16 H 0.8801 -0.1055 0.0652 0.084 Uiso 1 1 calc R
C17 C 0.83193(11) 0.0150(3) 0.18041(12) 0.0576(4) Uani 1 1 d .
H17 H 0.7972 -0.1098 0.1882 0.069 Uiso 1 1 calc R
C3 C 0.58101(11) 0.8587(3) 0.26445(14) 0.0611(4) Uani 1 1 d .
H3 H 0.5557 0.9762 0.2938 0.073 Uiso 1 1 calc R
C14 C 0.93769(11) 0.3815(3) 0.15849(13) 0.0648(5) Uani 1 1 d .
H14 H 0.9741 0.5038 0.1519 0.078 Uiso 1 1 calc R
C4 C 0.57071(11) 0.8506(3) 0.16362(14) 0.0639(4) Uani 1 1 d .
H4 H 0.5395 0.9639 0.1249 0.077 Uiso 1 1 calc R

loop_
_atom_site_aniso_label
_atom_site_aniso_U_11
_atom_site_aniso_U_22
_atom_site_aniso_U_33
_atom_site_aniso_U_23
_atom_site_aniso_U_13
_atom_site_aniso_U_12
O7 0.0666(7) 0.0730(8) 0.0451(5) 0.0142(5) 0.0101(5) -0.0001(6)
C10 0.0469(7) 0.0492(8) 0.0368(6) -0.0022(5) 0.0071(5) -0.0051(6)
C12 0.0425(7) 0.0453(8) 0.0471(7) 0.0010(6) 0.0073(5) 0.0027(6)
C9 0.0458(7) 0.0468(7) 0.0418(6) 0.0005(6) 0.0056(5) -0.0037(6)
O18 0.0782(8) 0.0738(9) 0.0770(8) 0.0248(7) 0.0145(6) 0.0194(7)
O19 0.0761(8) 0.1043(11) 0.0484(6) 0.0090(6) 0.0265(6) 0.0098(7)
C8 0.0556(8) 0.0587(10) 0.0522(8) 0.0094(7) 0.0050(6) -0.0017(7)
C1 0.0426(7) 0.0466(8) 0.0429(7) -0.0028(5) 0.0114(5) -0.0035(6)
C2 0.0541(8) 0.0555(9) 0.0524(8) -0.0108(7) 0.0161(6) -0.0037(7)
C6 0.0564(8) 0.0584(9) 0.0429(7) 0.0029(6) 0.0153(6) 0.0086(7)
C5 0.0658(10) 0.0763(12) 0.0521(8) 0.0159(8) 0.0188(7) 0.0127(8)
C11 0.0548(8) 0.0660(10) 0.0393(7) 0.0023(7) 0.0070(6) -0.0040(7)
C13 0.0501(8) 0.0521(9) 0.0605(8) -0.0031(7) 0.0114(6) -0.0038(7)
C15 0.0604(9) 0.0868(14) 0.0612(9) 0.0077(9) 0.0223(8) 0.0155(9)
C16 0.0784(11) 0.0722(12) 0.0592(9) -0.0143(8) 0.0141(8) 0.0166(10)
C17 0.0635(9) 0.0497(9) 0.0591(9) -0.0073(7) 0.0113(7) -0.0012(7)
C3 0.0549(9) 0.0464(8) 0.0844(11) -0.0077(8) 0.0197(8) 0.0027(7)
C14 0.0527(8) 0.0704(11) 0.0750(10) 0.0095(9) 0.0217(8) -0.0044(8)
C4 0.0541(9) 0.0597(10) 0.0796(11) 0.0173(8) 0.0178(8) 0.0081(7)

loop_
_atom_type_symbol
_atom_type_description
_atom_type_scat_dispersion_real
_atom_type_scat_dispersion_imag
_atom_type_scat_source
C C 0.0181 0.0091 'International Tables Vol C Tables 4.2.6.8 and 6.1.1.4'
H H 0.0000 0.0000 'International Tables Vol C Tables 4.2.6.8 and 6.1.1.4'
O O 0.0492 0.0322 'International Tables Vol C Tables 4.2.6.8 and 6.1.1.4'

loop_
_geom_angle_atom_site_label_1
_geom_angle_atom_site_label_2
_geom_angle_atom_site_label_3
_geom_angle
C8 O7 C11 107.72(11)
C9 C10 C1 130.78(12)
C9 C10 C11 107.02(13)
C1 C10 C11 122.00(13)
C13 C12 C17 119.29(14)
C13 C12 C9 120.07(13)
C17 C12 C9 120.62(13)
C10 C9 C12 131.62(13)
C10 C9 C8 107.95(13)
C12 C9 C8 120.43(13)
O18 C8 O7 121.17(14)
O18 C8 C9 130.22(16)
O7 C8 C9 108.61(13)
C2 C1 C6 118.29(14)
C2 C1 C10 121.98(12)
C6 C1 C10 119.67(12)
C3 C2 C1 120.68(14)
C5 C6 C1 120.34(14)
C4 C5 C6 120.53(15)
O19 C11 O7 120.79(14)
O19 C11 C10 130.51(16)
O7 C11 C10 108.68(13)
C14 C13 C12 120.45(15)
C14 C15 C16 120.01(16)
C15 C16 C17 120.29(16)
C16 C17 C12 119.80(16)
C4 C3 C2 120.32(15)
C15 C14 C13 120.14(17)
C3 C4 C5 119.81(16)

loop_
_geom_bond_atom_site_label_1
_geom_bond_atom_site_label_2
_geom_bond_distance
O7 C8 1.384(2)
O7 C11 1.386(2)
C10 C9 1.342(2)
C10 C1 1.4606(19)
C10 C11 1.4922(19)
C12 C13 1.387(2)
C12 C17 1.387(2)
C12 C9 1.4758(19)
C9 C8 1.484(2)
O18 C8 1.191(2)
O19 C11 1.1916(19)
C1 C2 1.3934(19)
C1 C6 1.3995(19)
C2 C3 1.381(2)
C6 C5 1.379(2)
C5 C4 1.378(2)
C13 C14 1.376(2)
C15 C14 1.374(3)
C15 C16 1.377(3)
C16 C17 1.385(2)
C3 C4 1.374(3)
